data_7114333
loop_
_publ_author_name
'Danopoulos, Andreas A.'
'Winston, Scott'
'Gelbrich, Thomas'
'Hursthouse, Michael B.'
'Tooze, Robert P.'

_publ_section_title
;
 Synthesis and structural characterisation of stable pyridine- and
 phosphine-functionalised N-heterocyclic carbenes
;
_journal_issue 5
_journal_name_full 'Chemical Communications'
_journal_page_first 482
_journal_paper_doi 10.1039/b111659b
_journal_year 2002
_chemical_formula_sum 'C29 H33 N2 P'
_chemical_formula_weight 440.54
_chemical_name_common 01SW077
_chemical_name_systematic
;
1-[b-(diphenylphosphino)ethyl]-3-[(2,6-diisopropyl)phenyl]-imidazol-2-ylidene
;
_space_group_IT_number 14
_symmetry_cell_setting monoclinic
_symmetry_space_group_name_Hall '-P 2ybc'
_symmetry_space_group_name_H-M 'P 1 21/c 1'
_atom_sites_solution_hydrogens geom
_atom_sites_solution_primary direct
_atom_sites_solution_secondary difmap
_audit_creation_method SHELXL-97
_cell_angle_alpha 90.00
_cell_angle_beta 108.920(2)
_cell_angle_gamma 90.00
_cell_formula_units_Z 4
_cell_length_a 16.1180(13)
_cell_length_b 11.4876(8)
_cell_length_c 14.2506(8)
_cell_measurement_reflns_used 18529
_cell_measurement_temperature 150(2)
_cell_measurement_theta_max 25.35
_cell_measurement_theta_min 2.91
_cell_volume 2496.0(3)
_computing_cell_refinement 'Scalepack (Otwinowski & Minor 1997)'
_computing_data_collection 'Collect (Nonius BV, 1997-2000)'
_computing_data_reduction 'Denzo a. Scalepack (Otwinowski & Minor 1997)'
_computing_molecular_graphics 'ORTEP-3 (Farrugia, 1997)'
_computing_publication_material 'PLATON (Spek, 1990)'
_computing_structure_refinement 'SHELXL-97 (Sheldrick, 1997)'
_computing_structure_solution 'DirDiff-99.2 (1999)'
_diffrn_ambient_temperature 150(2)
_diffrn_measured_fraction_theta_full 0.984
_diffrn_measured_fraction_theta_max 0.984
_diffrn_measurement_device_type 'Nonius KappaCCD Area Detector'
_diffrn_measurement_method 'Phi and Omega scans to fill Ewald Sphere'
_diffrn_radiation_monochromator graphite
_diffrn_radiation_source 'Nonius FR591 rotating anode'
_diffrn_radiation_type MoK\a
_diffrn_radiation_wavelength 0.71073
_diffrn_reflns_av_R_equivalents 0.0669
_diffrn_reflns_av_sigmaI/netI 0.1066
_diffrn_reflns_limit_h_max 19
_diffrn_reflns_limit_h_min -19
_diffrn_reflns_limit_k_max 13
_diffrn_reflns_limit_k_min -13
_diffrn_reflns_limit_l_max 17
_diffrn_reflns_limit_l_min -17
_diffrn_reflns_number 8197
_diffrn_reflns_theta_full 25.37
_diffrn_reflns_theta_max 25.37
_diffrn_reflns_theta_min 2.92
_exptl_absorpt_coefficient_mu 0.129
_exptl_absorpt_correction_T_max 0.9987
_exptl_absorpt_correction_T_min 0.9949
_exptl_absorpt_correction_type multi-scan
_exptl_crystal_colour Clear
_exptl_crystal_density_diffrn 1.172
_exptl_crystal_density_method 'not measured'
_exptl_crystal_description Plate
_exptl_crystal_F_000 944
_exptl_crystal_size_max 0.04
_exptl_crystal_size_mid 0.03
_exptl_crystal_size_min 0.01
_refine_diff_density_max 0.279
_refine_diff_density_min -0.323
_refine_diff_density_rms 0.055
_refine_ls_extinction_coef 0.0073(10)
_refine_ls_extinction_expression Fc^*^=kFc[1+0.001xFc^2^\l^3^/sin(2\q)]^-1/4^
_refine_ls_extinction_method SHELXL
_refine_ls_goodness_of_fit_ref 0.968
_refine_ls_hydrogen_treatment mixed
_refine_ls_matrix_type full
_refine_ls_number_parameters 294
_refine_ls_number_reflns 4505
_refine_ls_number_restraints 0
_refine_ls_restrained_S_all 0.968
_refine_ls_R_factor_all 0.1183
_refine_ls_R_factor_gt 0.0567
_refine_ls_shift/su_max 0.000
_refine_ls_shift/su_mean 0.000
_refine_ls_structure_factor_coef Fsqd
_refine_ls_weighting_details 'calc w=1/[\s^2^(Fo^2^)+(0.0468P)^2^+1.2064P] where P=(Fo^2^+2Fc^2^)/3'
_refine_ls_weighting_scheme calc
_refine_ls_wR_factor_gt 0.1144
_refine_ls_wR_factor_ref 0.1434
_reflns_number_gt 2636
_reflns_number_total 4505
_reflns_threshold_expression >2sigma(I)
_cod_data_source_file b111659b.txt
_cod_data_source_block COMPOUND-II-phosphinecarbene
_cod_depositor_comments
;
The following automatic conversions were performed:

'_symmetry_cell_setting' value 'Monoclinic' changed to 'monoclinic'
according to
/usr/data/users/saulius/automatic-downloads/retrospective/RSC/lib/dictionaries/cif_core.dic
dictionary named 'cif_core.dic' version 2.4.2 from 2011-04-26.

Automatic conversion script
Id: cif_fix_values 2281 2013-09-26 08:29:07Z andrius 
;
_cod_original_sg_symbol_H-M P21/c
_cod_database_code 7114333

loop_
_symmetry_equiv_pos_as_xyz
'x, y, z'
'-x, y+1/2, -z+1/2'
'-x, -y, -z'
'x, -y-1/2, z-1/2'

loop_
_atom_site_label
_atom_site_type_symbol
_atom_site_fract_x
_atom_site_fract_y
_atom_site_fract_z
_atom_site_U_iso_or_equiv
_atom_site_adp_type
_atom_site_occupancy
_atom_site_symmetry_multiplicity
_atom_site_calc_flag
_atom_site_refinement_flags
C1 C 0.4710(2) 0.0249(2) 0.2188(2) 0.0315(7) Uani 1 1 d .
C2 C 0.5402(2) 0.1977(2) 0.2822(2) 0.0324(7) Uani 1 1 d .
H2 H 0.5853 0.2508 0.3152 0.039 Uiso 1 1 calc R
C3 C 0.4555(2) 0.2223(2) 0.2369(2) 0.0330(7) Uani 1 1 d .
H3 H 0.4284 0.2965 0.2315 0.040 Uiso 1 1 calc R
C4 C 0.63167(19) 0.0196(2) 0.3047(2) 0.0270(7) Uani 1 1 d .
C5 C 0.6639(2) -0.0192(2) 0.4025(2) 0.0291(7) Uani 1 1 d .
C6 C 0.7465(2) -0.0696(2) 0.4342(2) 0.0343(7) Uani 1 1 d .
H6 H 0.7705 -0.0950 0.5010 0.041 Uiso 1 1 calc R
C7 C 0.7944(2) -0.0836(3) 0.3705(2) 0.0377(8) Uani 1 1 d .
H7 H 0.8509 -0.1184 0.3936 0.045 Uiso 1 1 calc R
C8 C 0.7603(2) -0.0472(3) 0.2736(2) 0.0368(8) Uani 1 1 d .
H8 H 0.7935 -0.0582 0.2301 0.044 Uiso 1 1 calc R
C9 C 0.6780(2) 0.0057(2) 0.2377(2) 0.0313(7) Uani 1 1 d .
C10 C 0.6400(2) 0.0395(3) 0.1294(2) 0.0364(8) Uani 1 1 d .
H10 H 0.5909 0.0956 0.1226 0.044 Uiso 1 1 calc R
C11 C 0.6022(2) -0.0680(3) 0.0671(2) 0.0445(9) Uani 1 1 d .
H11A H 0.6489 -0.1253 0.0744 0.067 Uiso 1 1 calc R
H11B H 0.5772 -0.0456 -0.0028 0.067 Uiso 1 1 calc R
H11C H 0.5562 -0.1021 0.0897 0.067 Uiso 1 1 calc R
C12 C 0.6055(2) -0.1256(3) 0.5209(2) 0.0421(8) Uani 1 1 d .
H12A H 0.5753 -0.1818 0.4694 0.063 Uiso 1 1 calc R
H12B H 0.5727 -0.1164 0.5675 0.063 Uiso 1 1 calc R
H12C H 0.6647 -0.1538 0.5564 0.063 Uiso 1 1 calc R
C13 C 0.7067(2) 0.0981(3) 0.0912(2) 0.0502(9) Uani 1 1 d .
H13A H 0.7339 0.1631 0.1349 0.075 Uiso 1 1 calc R
H13B H 0.6775 0.1274 0.0240 0.075 Uiso 1 1 calc R
H13C H 0.7520 0.0417 0.0899 0.075 Uiso 1 1 calc R
C14 C 0.6112(2) -0.0087(2) 0.4730(2) 0.0337(7) Uani 1 1 d .
H14 H 0.5503 0.0155 0.4335 0.040 Uiso 1 1 calc R
C15 C 0.6498(2) 0.0857(3) 0.5507(2) 0.0481(9) Uani 1 1 d .
H15A H 0.7095 0.0637 0.5910 0.072 Uiso 1 1 calc R
H15B H 0.6133 0.0940 0.5935 0.072 Uiso 1 1 calc R
H15C H 0.6514 0.1598 0.5173 0.072 Uiso 1 1 calc R
C16 C 0.32193(19) 0.1066(3) 0.1442(2) 0.0318(7) Uani 1 1 d .
H16A H 0.3119 0.0319 0.1075 0.038 Uiso 1 1 calc R
H16B H 0.3043 0.1703 0.0949 0.038 Uiso 1 1 calc R
C17 C 0.2650(2) 0.1106(3) 0.2102(2) 0.0319(7) Uani 1 1 d .
H17A H 0.2742 0.1854 0.2465 0.038 Uiso 1 1 calc R
H17B H 0.2822 0.0469 0.2596 0.038 Uiso 1 1 calc R
C19 C 0.1026(2) 0.1801(3) 0.2952(2) 0.0389(8) Uani 1 1 d .
H19 H 0.1340 0.2474 0.2872 0.047 Uiso 1 1 calc R
C20 C 0.0598(2) 0.1807(3) 0.3657(2) 0.0453(9) Uani 1 1 d .
H20 H 0.0622 0.2479 0.4053 0.054 Uiso 1 1 calc R
C21 C 0.0141(2) 0.0839(3) 0.3780(2) 0.0456(9) Uani 1 1 d .
H21 H -0.0160 0.0847 0.4254 0.055 Uiso 1 1 calc R
C22 C 0.0550(2) -0.0148(3) 0.2513(2) 0.0371(8) Uani 1 1 d .
H22 H 0.0533 -0.0831 0.2132 0.045 Uiso 1 1 calc R
C23 C 0.1003(2) 0.0823(3) 0.2358(2) 0.0329(7) Uani 1 1 d .
C24 C 0.1459(2) -0.0535(2) 0.0907(2) 0.0320(7) Uani 1 1 d .
C25 C 0.1924(2) -0.1471(3) 0.1472(2) 0.0394(8) Uani 1 1 d .
H25 H 0.2253 -0.1352 0.2150 0.047 Uiso 1 1 calc R
C26 C 0.1910(2) -0.2553(3) 0.1060(2) 0.0410(8) Uani 1 1 d .
H26 H 0.2227 -0.3176 0.1453 0.049 Uiso 1 1 calc R
C27 C 0.1433(2) -0.2739(3) 0.0069(2) 0.0410(8) Uani 1 1 d .
H27 H 0.1428 -0.3487 -0.0217 0.049 Uiso 1 1 calc R
C28 C 0.0970(2) -0.1842(3) -0.0495(2) 0.0401(8) Uani 1 1 d .
H28 H 0.0639 -0.1970 -0.1172 0.048 Uiso 1 1 calc R
C29 C 0.0984(2) -0.0749(3) -0.0082(2) 0.0367(8) Uani 1 1 d .
H29 H 0.0662 -0.0133 -0.0482 0.044 Uiso 1 1 calc R
C30 C 0.0119(2) -0.0137(3) 0.3217(2) 0.0427(8) Uani 1 1 d .
H30 H -0.0191 -0.0808 0.3308 0.051 Uiso 1 1 calc R
N1 N 0.41511(16) 0.11786(19) 0.19966(16) 0.0287(6) Uani 1 1 d .
N2 N 0.54868(16) 0.07880(19) 0.27112(16) 0.0272(6) Uani 1 1 d .
P1 P 0.14820(5) 0.09517(7) 0.13636(6) 0.0323(2) Uani 1 1 d .

loop_
_atom_site_aniso_label
_atom_site_aniso_U_11
_atom_site_aniso_U_22
_atom_site_aniso_U_33
_atom_site_aniso_U_23
_atom_site_aniso_U_13
_atom_site_aniso_U_12
C1 0.036(2) 0.0326(17) 0.0245(16) -0.0017(13) 0.0079(14) 0.0043(14)
C2 0.042(2) 0.0242(16) 0.0309(17) -0.0028(12) 0.0125(15) -0.0023(14)
C3 0.044(2) 0.0246(17) 0.0305(16) -0.0004(13) 0.0128(15) 0.0019(14)
C4 0.0289(18) 0.0244(15) 0.0253(15) -0.0013(12) 0.0057(14) 0.0000(12)
C5 0.0315(19) 0.0264(16) 0.0287(16) -0.0021(12) 0.0087(14) -0.0023(13)
C6 0.035(2) 0.0360(18) 0.0284(16) 0.0024(13) 0.0062(15) 0.0015(14)
C7 0.034(2) 0.0343(18) 0.0425(19) 0.0008(14) 0.0094(15) 0.0047(14)
C8 0.039(2) 0.0375(18) 0.0383(18) -0.0008(14) 0.0194(16) 0.0012(15)
C9 0.036(2) 0.0280(16) 0.0308(16) -0.0012(12) 0.0113(14) 0.0007(14)
C10 0.047(2) 0.0341(17) 0.0309(17) 0.0036(13) 0.0164(16) 0.0050(15)
C11 0.053(2) 0.051(2) 0.0286(17) -0.0026(15) 0.0118(16) -0.0024(17)
C12 0.051(2) 0.044(2) 0.0342(18) 0.0025(14) 0.0179(16) -0.0011(16)
C13 0.068(3) 0.046(2) 0.0419(19) 0.0066(16) 0.0237(18) -0.0059(18)
C14 0.039(2) 0.0354(17) 0.0273(16) 0.0012(13) 0.0118(14) 0.0030(14)
C15 0.068(3) 0.042(2) 0.0376(19) -0.0024(15) 0.0226(18) 0.0010(18)
C16 0.0285(18) 0.0398(18) 0.0244(15) 0.0015(13) 0.0049(13) 0.0040(14)
C17 0.0359(19) 0.0352(17) 0.0262(15) 0.0007(13) 0.0121(14) 0.0010(14)
C19 0.041(2) 0.0399(19) 0.0357(18) 0.0013(14) 0.0120(16) 0.0061(15)
C20 0.049(2) 0.050(2) 0.0365(19) -0.0006(15) 0.0128(17) 0.0146(17)
C21 0.039(2) 0.063(2) 0.0387(19) 0.0084(17) 0.0177(16) 0.0134(18)
C22 0.0330(19) 0.0416(19) 0.0350(18) 0.0027(14) 0.0087(15) 0.0038(15)
C23 0.0281(18) 0.0388(18) 0.0302(16) 0.0051(14) 0.0075(14) 0.0082(14)
C24 0.0301(19) 0.0382(18) 0.0267(16) 0.0019(13) 0.0077(14) 0.0006(14)
C25 0.040(2) 0.0414(19) 0.0316(17) 0.0021(14) 0.0049(15) 0.0023(15)
C26 0.041(2) 0.0343(19) 0.044(2) 0.0049(15) 0.0086(16) 0.0027(15)
C27 0.042(2) 0.0336(18) 0.046(2) -0.0068(15) 0.0124(17) 0.0005(15)
C28 0.037(2) 0.046(2) 0.0329(18) -0.0061(15) 0.0057(15) 0.0008(15)
C29 0.035(2) 0.0416(19) 0.0312(17) -0.0009(14) 0.0073(14) 0.0018(14)
C30 0.037(2) 0.050(2) 0.043(2) 0.0084(16) 0.0157(17) 0.0037(16)
N1 0.0335(16) 0.0323(14) 0.0213(12) -0.0006(10) 0.0102(11) 0.0026(11)
N2 0.0298(15) 0.0284(14) 0.0226(12) -0.0006(10) 0.0075(11) 0.0006(11)
P1 0.0336(5) 0.0347(5) 0.0274(4) 0.0016(3) 0.0084(3) 0.0027(4)

loop_
_atom_type_symbol
_atom_type_description
_atom_type_scat_dispersion_real
_atom_type_scat_dispersion_imag
_atom_type_scat_source
C C 0.0033 0.0016 'International Tables Vol C Tables 4.2.6.8 and 6.1.1.4'
H H 0.0000 0.0000 'International Tables Vol C Tables 4.2.6.8 and 6.1.1.4'
N N 0.0061 0.0033 'International Tables Vol C Tables 4.2.6.8 and 6.1.1.4'
P P 0.1023 0.0942 'International Tables Vol C Tables 4.2.6.8 and 6.1.1.4'

loop_
_geom_angle_atom_site_label_1
_geom_angle_atom_site_label_2
_geom_angle_atom_site_label_3
_geom_angle
N1 C1 N2 100.5(2)
C3 C2 N2 106.1(3)
C2 C3 N1 106.3(3)
C5 C4 C9 122.5(3)
C5 C4 N2 119.3(2)
C9 C4 N2 118.2(2)
C6 C5 C4 117.8(3)
C6 C5 C14 120.1(3)
C4 C5 C14 122.0(3)
C7 C6 C5 121.2(3)
C6 C7 C8 119.9(3)
C7 C8 C9 121.5(3)
C8 C9 C4 117.0(3)
C8 C9 C10 120.5(3)
C4 C9 C10 122.4(3)
C13 C10 C9 112.4(3)
C13 C10 C11 110.3(3)
C9 C10 C11 109.8(2)
C5 C14 C12 110.8(2)
C5 C14 C15 110.6(3)
C12 C14 C15 111.8(2)
N1 C16 C17 112.7(2)
C16 C17 P1 110.82(19)
C20 C19 C23 121.2(3)
C21 C20 C19 120.0(3)
C20 C21 C30 119.9(3)
C23 C22 C30 121.2(3)
C22 C23 C19 117.4(3)
C22 C23 P1 124.4(2)
C19 C23 P1 118.0(2)
C29 C24 C25 117.5(3)
C29 C24 P1 117.9(2)
C25 C24 P1 124.5(2)
C26 C25 C24 121.1(3)
C25 C26 C27 120.1(3)
C28 C27 C26 119.9(3)
C27 C28 C29 120.2(3)
C24 C29 C28 121.3(3)
C21 C30 C22 120.3(3)
C1 N1 C3 113.7(3)
C1 N1 C16 122.4(2)
C3 N1 C16 123.9(2)
C1 N2 C2 113.4(2)
C1 N2 C4 123.5(2)
C2 N2 C4 123.0(2)
C23 P1 C24 103.65(14)
C23 P1 C17 100.11(13)
C24 P1 C17 101.10(14)

loop_
_geom_bond_atom_site_label_1
_geom_bond_atom_site_label_2
_geom_bond_distance
C1 N1 1.367(4)
C1 N2 1.378(4)
C2 C3 1.337(4)
C2 N2 1.386(3)
C3 N1 1.386(4)
C4 C5 1.393(4)
C4 C9 1.400(4)
C4 N2 1.437(4)
C5 C6 1.387(4)
C5 C14 1.517(4)
C6 C7 1.378(4)
C7 C8 1.377(4)
C8 C9 1.396(4)
C9 C10 1.515(4)
C10 C13 1.512(4)
C10 C11 1.528(4)
C12 C14 1.522(4)
C14 C15 1.530(4)
C16 N1 1.459(4)
C16 C17 1.513(4)
C17 P1 1.843(3)
C19 C20 1.389(4)
C19 C23 1.400(4)
C20 C21 1.377(5)
C21 C30 1.372(4)
C22 C23 1.389(4)
C22 C30 1.392(4)
C23 P1 1.827(3)
C24 C29 1.390(4)
C24 C25 1.405(4)
C24 P1 1.824(3)
C25 C26 1.372(4)
C26 C27 1.387(4)
C27 C28 1.370(4)
C28 C29 1.383(4)
